data_7241521
loop_
_publ_author_name
'Bodart, Laurie'
'Prinzo, Maria'
'Derlet, Am\'elie'
'Tumanov, Nikolay'
'Wouters, Johan'

_publ_section_title
;
 Taking advantage of solvate formation to modulate drug--drug ratio in
 clofaziminium diclofenac salts
;
_journal_issue 1
_journal_name_full CrystEngComm
_journal_page_first 185
_journal_page_last 201
_journal_paper_doi 10.1039/D0CE01400A
_journal_volume 23
_journal_year 2021
_chemical_formula_moiety
;
C27 H23 Cl2 N4, C14 H10 Cl2 N O2, C2 H6 O
;
_chemical_formula_sum 'C43 H39 Cl4 N5 O3'
_chemical_formula_weight 815.59
_chemical_name_systematic
;       
N-[(2E)-10-(4-chlorophenyl)-3-[(4-chlorophenyl)amino]
-2,10-dihydrophenazin-2-ylidene]propan-2-aminium ethanol 
2-{2-[(2,6-dichlorophenyl)amino]phenyl}acetate
;
_space_group_crystal_system triclinic
_space_group_IT_number 2
_space_group_name_Hall '-P 1'
_space_group_name_H-M_alt 'P -1'
_atom_sites_solution_hydrogens mixed
_atom_sites_solution_primary dual
_atom_sites_solution_secondary dual
_audit_creation_method SHELXL-2016/6
_audit_update_record
;
2020-09-17 deposited with the CCDC.	2020-11-20 downloaded from the CCDC.
;
_cell_angle_alpha 80.291(2)
_cell_angle_beta 71.638(2)
_cell_angle_gamma 71.710(2)
_cell_formula_units_Z 2
_cell_length_a 12.5818(4)
_cell_length_b 13.4486(3)
_cell_length_c 13.5318(3)
_cell_measurement_reflns_used 14721
_cell_measurement_temperature 295(2)
_cell_measurement_theta_max 67.0530
_cell_measurement_theta_min 3.4120
_cell_volume 2057.12(10)
_computing_cell_refinement 'CrysAlisPro 1.171.40.53 (Rigaku OD, 2019)'
_computing_data_collection 'CrysAlisPro 1.171.40.53 (Rigaku OD, 2019)'
_computing_data_reduction 'CrysAlisPro 1.171.40.53 (Rigaku OD, 2019)'
_computing_structure_refinement 'SHELXL-2016/6 (Sheldrick, 2016)'
_computing_structure_solution 'SHELXT 2014/5 (Sheldrick, 2014)'
_diffrn_ambient_temperature 295(2)
_diffrn_detector_area_resol_mean 10.3712
_diffrn_measured_fraction_theta_full 0.984
_diffrn_measured_fraction_theta_max 0.984
_diffrn_measurement_device 'four-circle diffractometer'
_diffrn_measurement_device_type 'Xcalibur, Ruby, Gemini ultra'
_diffrn_measurement_method '\w scans'
_diffrn_radiation_type CuK\a
_diffrn_radiation_wavelength 1.54184
_diffrn_reflns_av_R_equivalents 0.0238
_diffrn_reflns_av_unetI/netI 0.0208
_diffrn_reflns_Laue_measured_fraction_full 0.984
_diffrn_reflns_Laue_measured_fraction_max 0.984
_diffrn_reflns_limit_h_max 14
_diffrn_reflns_limit_h_min -14
_diffrn_reflns_limit_k_max 15
_diffrn_reflns_limit_k_min -16
_diffrn_reflns_limit_l_max 16
_diffrn_reflns_limit_l_min -16
_diffrn_reflns_number 27818
_diffrn_reflns_point_group_measured_fraction_full 0.984
_diffrn_reflns_point_group_measured_fraction_max 0.984
_diffrn_reflns_theta_full 67.080
_diffrn_reflns_theta_max 67.080
_diffrn_reflns_theta_min 3.452
_diffrn_source 'fine-focus sealed X-ray tube'
_diffrn_source_type 'Enhance Ultra (Cu) X-ray Source'
_exptl_absorpt_coefficient_mu 2.978
_exptl_absorpt_correction_T_max 0.894
_exptl_absorpt_correction_T_min 0.601
_exptl_absorpt_correction_type analytical
_exptl_absorpt_process_details
;
CrysAlisPro 1.171.40.53 (Rigaku Oxford Diffraction, 2019)
Analytical numeric absorption correction using a multifaceted crystal
			model based on expressions derived by R.C. Clark & J.S. Reid.
(Clark, R. C. & Reid, J. S. (1995). Acta Cryst. A51, 887-897)
Empirical absorption correction using spherical harmonics,
 implemented in SCALE3 ABSPACK scaling algorithm.
;
_exptl_crystal_colour 'Dark red'
_exptl_crystal_density_diffrn 1.317
_exptl_crystal_description Prism
_exptl_crystal_F_000 848
_exptl_crystal_size_max 0.760
_exptl_crystal_size_mid 0.240
_exptl_crystal_size_min 0.090
_refine_diff_density_max 0.643
_refine_diff_density_min -0.559
_refine_diff_density_rms 0.042
_refine_ls_extinction_method none
_refine_ls_goodness_of_fit_ref 1.063
_refine_ls_hydrogen_treatment mixed
_refine_ls_matrix_type full
_refine_ls_number_parameters 536
_refine_ls_number_reflns 7236
_refine_ls_number_restraints 82
_refine_ls_restrained_S_all 1.066
_refine_ls_R_factor_all 0.0549
_refine_ls_R_factor_gt 0.0500
_refine_ls_shift/su_max 0.001
_refine_ls_shift/su_mean 0.000
_refine_ls_structure_factor_coef Fsqd
_refine_ls_weighting_details 'w=1/[\s^2^(Fo^2^)+(0.0736P)^2^+0.6211P] where P=(Fo^2^+2Fc^2^)/3'
_refine_ls_weighting_scheme calc
_refine_ls_wR_factor_gt 0.1389
_refine_ls_wR_factor_ref 0.1455
_reflns_Friedel_coverage 0.000
_reflns_number_gt 6397
_reflns_number_total 7236
_reflns_threshold_expression 'I > 2\s(I)'
_cod_data_source_file d0ce01400a2.cif
_cod_data_source_block lb0704_CFZ-DCF_in_EtOH_RT
_cod_depositor_comments 'Adding full bibliography for 7241513--7241524.cif.'
_cod_database_code 7241521
_shelx_shelxl_version_number 2016/6
_shelx_space_group_comment
;
The symmetry employed for this shelxl refinement is uniquely defined
by the following loop, which should always be used as a source of
symmetry information in preference to the above space-group names.
They are only intended as comments.
;
_shelx_estimated_absorpt_t_min 0.211
_shelx_estimated_absorpt_t_max 0.775
_oxdiff_exptl_absorpt_empirical_full_min 0.793
_oxdiff_exptl_absorpt_empirical_full_max 1.266
_oxdiff_exptl_absorpt_empirical_details
;
Empirical correction (ABSPACK) includes:
- Absorption correction using spherical harmonics
- Frame scaling
;

loop_
_space_group_symop_operation_xyz
'x, y, z'
'-x, -y, -z'

loop_
_atom_site_label
_atom_site_type_symbol
_atom_site_fract_x
_atom_site_fract_y
_atom_site_fract_z
_atom_site_U_iso_or_equiv
_atom_site_adp_type
_atom_site_occupancy
_atom_site_site_symmetry_order
_atom_site_calc_flag
_atom_site_refinement_flags_posn
_atom_site_refinement_flags_adp
_atom_site_refinement_flags_occupancy
_atom_site_disorder_assembly
_atom_site_disorder_group
Cl1 Cl 0.72416(7) -0.15915(7) -0.06943(5) 0.0941(2) Uani 1 1 d . . . . .
Cl2 Cl -0.09758(6) 0.64542(5) 0.74266(5) 0.0844(2) Uani 1 1 d . . . . .
N1 N 0.45460(14) -0.04771(12) 0.36111(12) 0.0498(4) Uani 1 1 d . . . . .
N2 N 0.31198(15) 0.01586(13) 0.55744(12) 0.0546(4) Uani 1 1 d . . . . .
N3 N 0.27645(16) 0.37596(13) 0.43247(13) 0.0561(4) Uani 1 1 d . . . . .
H3 H 0.319(2) 0.410(2) 0.394(2) 0.067 Uiso 1 1 d . U . . .
N4 N 0.39073(15) 0.31539(13) 0.23523(12) 0.0518(4) Uani 1 1 d . . . . .
H4 H 0.353(2) 0.382(2) 0.2484(19) 0.062 Uiso 1 1 d . U . . .
C1 C 0.4801(2) -0.23137(15) 0.42931(18) 0.0585(5) Uani 1 1 d . . . . .
H1 H 0.530191 -0.254339 0.365424 0.070 Uiso 1 1 calc R U . . .
C2 C 0.4521(2) -0.30260(17) 0.5116(2) 0.0681(6) Uani 1 1 d . . . . .
H2 H 0.483386 -0.374129 0.503017 0.082 Uiso 1 1 calc R U . . .
C3 C 0.3777(3) -0.26907(19) 0.6076(2) 0.0756(7) Uani 1 1 d . . . . .
H3A H 0.358761 -0.318301 0.662278 0.091 Uiso 1 1 calc R U . . .
C4 C 0.3323(2) -0.16439(18) 0.62229(18) 0.0689(6) Uani 1 1 d . . . . .
H4A H 0.283365 -0.142917 0.687082 0.083 Uiso 1 1 calc R U . . .
C5 C 0.35906(18) -0.08839(15) 0.53971(16) 0.0539(4) Uani 1 1 d . . . . .
C6 C 0.33499(16) 0.08639(14) 0.47893(14) 0.0480(4) Uani 1 1 d . . . . .
C7 C 0.28915(17) 0.19464(15) 0.49580(14) 0.0512(4) Uani 1 1 d . . . . .
H7 H 0.242291 0.214168 0.561826 0.061 Uiso 1 1 calc R U . . .
C8 C 0.31126(16) 0.27150(14) 0.41861(14) 0.0488(4) Uani 1 1 d . . . . .
C9 C 0.37997(16) 0.24096(14) 0.31246(14) 0.0470(4) Uani 1 1 d . . . . .
C10 C 0.43053(17) 0.13364(14) 0.29611(14) 0.0497(4) Uani 1 1 d . . . . .
H10 H 0.479356 0.113828 0.230761 0.060 Uiso 1 1 calc R U . . .
C11 C 0.40882(16) 0.05764(14) 0.37535(14) 0.0471(4) Uani 1 1 d . . . . .
C12 C 0.43209(17) -0.12341(14) 0.44265(15) 0.0506(4) Uani 1 1 d . . . . .
C13 C 0.52207(18) -0.07928(13) 0.25756(15) 0.0507(4) Uani 1 1 d . . . . .
C14 C 0.64150(19) -0.09640(16) 0.22717(17) 0.0576(5) Uani 1 1 d . . . . .
H14 H 0.679311 -0.090059 0.273822 0.069 Uiso 1 1 calc R U . . .
C15 C 0.7044(2) -0.12309(17) 0.12655(18) 0.0640(5) Uani 1 1 d . . . . .
H15 H 0.785046 -0.135705 0.104963 0.077 Uiso 1 1 calc R U . . .
C16 C 0.6456(2) -0.13069(17) 0.05874(17) 0.0636(5) Uani 1 1 d . . . . .
C17 C 0.5271(2) -0.11489(18) 0.08902(18) 0.0648(5) Uani 1 1 d . . . . .
H17 H 0.489427 -0.121426 0.042331 0.078 Uiso 1 1 calc R U . . .
C18 C 0.46426(19) -0.08911(16) 0.18988(17) 0.0584(5) Uani 1 1 d . . . . .
H18 H 0.383928 -0.078517 0.211835 0.070 Uiso 1 1 calc R U . . .
C19 C 0.18920(17) 0.43148(14) 0.51383(14) 0.0506(4) Uani 1 1 d . . . . .
C20 C 0.2011(2) 0.52583(16) 0.53171(17) 0.0603(5) Uani 1 1 d . . . . .
H20 H 0.268840 0.545130 0.496069 0.072 Uiso 1 1 calc R U . . .
C21 C 0.1129(2) 0.59115(17) 0.60203(18) 0.0629(5) Uani 1 1 d . . . . .
H21 H 0.120516 0.654698 0.613015 0.075 Uiso 1 1 calc R U . . .
C22 C 0.01396(19) 0.56101(17) 0.65546(16) 0.0591(5) Uani 1 1 d . . . . .
C23 C 0.00084(18) 0.46705(17) 0.64099(16) 0.0581(5) Uani 1 1 d . . . . .
H23 H -0.066121 0.447277 0.678722 0.070 Uiso 1 1 calc R U . . .
C24 C 0.08857(18) 0.40238(16) 0.56956(15) 0.0536(4) Uani 1 1 d . . . . .
H24 H 0.080156 0.339099 0.558791 0.064 Uiso 1 1 calc R U . . .
C25 C 0.46246(19) 0.29964(16) 0.12698(15) 0.0582(5) Uani 1 1 d . . . . .
H25 H 0.467945 0.229397 0.111230 0.070 Uiso 1 1 calc R U . . .
C26 C 0.4042(3) 0.3794(2) 0.05353(18) 0.0814(7) Uani 1 1 d . . . . .
H26A H 0.327155 0.373576 0.064256 0.122 Uiso 1 1 calc R U . . .
H26B H 0.449068 0.366525 -0.017324 0.122 Uiso 1 1 calc R U . . .
H26C H 0.399294 0.448775 0.066971 0.122 Uiso 1 1 calc R U . . .
C27 C 0.5828(3) 0.3050(4) 0.1153(2) 0.1083(11) Uani 1 1 d . . . . .
H27A H 0.578743 0.371941 0.134353 0.162 Uiso 1 1 calc R U . . .
H27B H 0.628624 0.296350 0.043997 0.162 Uiso 1 1 calc R U . . .
H27C H 0.618207 0.250100 0.159929 0.162 Uiso 1 1 calc R U . . .
Cl3 Cl 0.08990(10) 0.56760(8) 0.07061(8) 0.1153(3) Uani 1 1 d . . . . .
Cl4 Cl 0.19715(10) 0.93204(7) 0.03878(10) 0.1291(4) Uani 1 1 d . . . . .
O1 O 0.42070(14) 0.51229(13) 0.31603(14) 0.0736(4) Uani 1 1 d D . . . .
O2 O 0.28521(14) 0.53594(11) 0.23783(13) 0.0662(4) Uani 1 1 d . . . . .
N5 N 0.17599(18) 0.72074(16) 0.13605(17) 0.0686(5) Uani 1 1 d . . . . .
H5 H 0.202(3) 0.656(3) 0.145(2) 0.082 Uiso 1 1 d . U . . .
C28 C 0.35002(17) 0.56968(15) 0.26836(16) 0.0549(5) Uani 1 1 d . . . . .
C29 C 0.34010(19) 0.68705(16) 0.25060(19) 0.0620(5) Uani 1 1 d . . . . .
H29A H 0.387609 0.702370 0.287078 0.074 Uiso 1 1 calc R U . . .
H29B H 0.371206 0.704387 0.176639 0.074 Uiso 1 1 calc R U . . .
C30 C 0.2170(2) 0.75578(16) 0.28707(19) 0.0636(5) Uani 1 1 d . . . . .
C31 C 0.1807(3) 0.8046(2) 0.3797(2) 0.0869(8) Uani 1 1 d . . . . .
H31 H 0.231967 0.792124 0.419985 0.104 Uiso 1 1 calc R U . . .
C32 C 0.0708(4) 0.8706(3) 0.4125(3) 0.1134(12) Uani 1 1 d . . . . .
H32 H 0.048038 0.902738 0.474514 0.136 Uiso 1 1 calc R U . . .
C33 C -0.0058(3) 0.8894(3) 0.3537(3) 0.1107(12) Uani 1 1 d . . . . .
H33 H -0.080197 0.934697 0.375795 0.133 Uiso 1 1 calc R U . . .
C34 C 0.0274(2) 0.8410(2) 0.2615(3) 0.0888(8) Uani 1 1 d . . . . .
H34 H -0.024933 0.853725 0.222133 0.107 Uiso 1 1 calc R U . . .
C35 C 0.1392(2) 0.77323(16) 0.2278(2) 0.0662(6) Uani 1 1 d . . . . .
C36 C 0.1304(2) 0.7564(2) 0.0518(2) 0.0742(7) Uani 1 1 d . . . . .
C37 C 0.0884(2) 0.6936(3) 0.0108(2) 0.0896(8) Uani 1 1 d . . . . .
C38 C 0.0482(3) 0.7260(4) -0.0766(3) 0.1267(15) Uani 1 1 d . . . . .
H38 H 0.020600 0.682366 -0.102678 0.152 Uiso 1 1 calc R U . . .
C39 C 0.0501(4) 0.8260(5) -0.1249(3) 0.147(2) Uani 1 1 d . . . . .
H39 H 0.022332 0.849913 -0.183129 0.176 Uiso 1 1 calc R U . . .
C40 C 0.0919(4) 0.8880(4) -0.0876(3) 0.1331(18) Uani 1 1 d . . . . .
H40 H 0.093035 0.954334 -0.120556 0.160 Uiso 1 1 calc R U . . .
C41 C 0.1331(3) 0.8541(2) -0.0012(3) 0.0962(10) Uani 1 1 d . . . . .
O3A O 0.6046(11) 0.6070(12) 0.250(2) 0.180(9) Uani 0.226(8) 1 d D U P A 1
H3A1 H 0.546159 0.598559 0.241763 0.270 Uiso 0.226(8) 1 calc DR U P A 1
C42A C 0.7012(13) 0.5136(9) 0.2238(15) 0.084(5) Uani 0.226(8) 1 d D U P A 1
H42A H 0.717405 0.481640 0.289207 0.101 Uiso 0.226(8) 1 calc R U P A 1
H42B H 0.671169 0.465982 0.200961 0.101 Uiso 0.226(8) 1 calc R U P A 1
C43A C 0.7965(18) 0.511(3) 0.161(2) 0.222(16) Uani 0.226(8) 1 d D U P A 1
H43A H 0.845180 0.440054 0.157519 0.333 Uiso 0.226(8) 1 calc R U P A 1
H43B H 0.785996 0.537869 0.092875 0.333 Uiso 0.226(8) 1 calc R U P A 1
H43C H 0.832705 0.553687 0.182024 0.333 Uiso 0.226(8) 1 calc R U P A 1
O3B O 0.6200(3) 0.5419(4) 0.3190(3) 0.1043(13) Uani 0.774(8) 1 d D U P A 2
H3B H 0.559962 0.530276 0.318418 0.156 Uiso 0.774(8) 1 calc R U P A 2
C42B C 0.6920(8) 0.5524(10) 0.2128(7) 0.182(4) Uani 0.774(8) 1 d D U P A 2
H42C H 0.728142 0.481613 0.190828 0.218 Uiso 0.774(8) 1 calc R U P A 2
H42D H 0.638519 0.586946 0.171128 0.218 Uiso 0.774(8) 1 calc R U P A 2
C43B C 0.7710(6) 0.5972(5) 0.1839(5) 0.130(2) Uani 0.774(8) 1 d D U P A 2
H43D H 0.805623 0.593611 0.109926 0.195 Uiso 0.774(8) 1 calc R U P A 2
H43E H 0.738771 0.669351 0.199733 0.195 Uiso 0.774(8) 1 calc R U P A 2
H43F H 0.829300 0.562955 0.219631 0.195 Uiso 0.774(8) 1 calc R U P A 2

loop_
_atom_site_aniso_label
_atom_site_aniso_U_11
_atom_site_aniso_U_22
_atom_site_aniso_U_33
_atom_site_aniso_U_23
_atom_site_aniso_U_13
_atom_site_aniso_U_12
Cl1 0.0956(5) 0.1164(6) 0.0662(4) -0.0324(4) 0.0048(3) -0.0388(4)
Cl2 0.0683(4) 0.0855(4) 0.0848(4) -0.0379(3) -0.0001(3) -0.0066(3)
N1 0.0563(9) 0.0405(8) 0.0502(8) -0.0012(6) -0.0134(7) -0.0128(6)
N2 0.0612(10) 0.0513(9) 0.0477(8) 0.0032(7) -0.0134(7) -0.0163(7)
N3 0.0633(10) 0.0430(8) 0.0506(9) -0.0044(7) -0.0003(8) -0.0142(7)
N4 0.0568(9) 0.0397(8) 0.0480(8) -0.0018(6) -0.0051(7) -0.0088(7)
C1 0.0674(13) 0.0445(10) 0.0660(12) 0.0001(9) -0.0241(10) -0.0156(9)
C2 0.0857(16) 0.0452(11) 0.0781(15) 0.0085(10) -0.0344(13) -0.0199(10)
C3 0.0999(19) 0.0571(13) 0.0712(15) 0.0188(11) -0.0281(13) -0.0318(12)
C4 0.0848(16) 0.0596(12) 0.0580(12) 0.0109(10) -0.0169(11) -0.0254(11)
C5 0.0608(11) 0.0490(10) 0.0542(10) 0.0053(8) -0.0205(9) -0.0186(8)
C6 0.0500(10) 0.0472(9) 0.0456(9) 0.0017(7) -0.0130(8) -0.0150(8)
C7 0.0557(11) 0.0480(10) 0.0431(9) -0.0036(7) -0.0072(8) -0.0117(8)
C8 0.0488(10) 0.0437(9) 0.0491(9) -0.0045(7) -0.0088(8) -0.0108(7)
C9 0.0461(9) 0.0438(9) 0.0478(9) -0.0020(7) -0.0088(8) -0.0129(7)
C10 0.0537(10) 0.0440(9) 0.0445(9) -0.0037(7) -0.0058(8) -0.0121(8)
C11 0.0492(10) 0.0417(9) 0.0497(10) -0.0025(7) -0.0141(8) -0.0121(7)
C12 0.0558(11) 0.0449(9) 0.0542(10) 0.0049(8) -0.0214(9) -0.0168(8)
C13 0.0604(11) 0.0365(8) 0.0518(10) -0.0028(7) -0.0131(9) -0.0118(8)
C14 0.0601(12) 0.0523(10) 0.0596(11) -0.0041(9) -0.0161(9) -0.0152(9)
C15 0.0592(12) 0.0602(12) 0.0674(13) -0.0070(10) -0.0100(10) -0.0160(9)
C16 0.0714(14) 0.0556(11) 0.0587(12) -0.0114(9) -0.0053(10) -0.0198(10)
C17 0.0731(14) 0.0649(12) 0.0601(12) -0.0118(10) -0.0179(11) -0.0214(10)
C18 0.0594(12) 0.0531(11) 0.0617(12) -0.0070(9) -0.0151(9) -0.0150(9)
C19 0.0547(11) 0.0463(9) 0.0450(9) -0.0052(7) -0.0110(8) -0.0084(8)
C20 0.0603(12) 0.0554(11) 0.0613(12) -0.0110(9) -0.0056(9) -0.0187(9)
C21 0.0666(13) 0.0546(11) 0.0661(12) -0.0185(9) -0.0127(10) -0.0139(9)
C22 0.0560(11) 0.0617(12) 0.0534(11) -0.0152(9) -0.0108(9) -0.0069(9)
C23 0.0524(11) 0.0649(12) 0.0540(11) -0.0064(9) -0.0118(9) -0.0145(9)
C24 0.0563(11) 0.0510(10) 0.0513(10) -0.0059(8) -0.0126(9) -0.0135(8)
C25 0.0664(12) 0.0481(10) 0.0478(10) -0.0026(8) -0.0047(9) -0.0110(9)
C26 0.0940(18) 0.0782(16) 0.0520(12) 0.0053(11) -0.0119(12) -0.0105(13)
C27 0.0643(16) 0.174(4) 0.0677(16) -0.0089(19) 0.0035(13) -0.0302(19)
Cl3 0.1378(8) 0.1210(7) 0.1139(6) -0.0032(5) -0.0460(6) -0.0652(6)
Cl4 0.1277(7) 0.0776(5) 0.1608(9) 0.0323(5) -0.0210(6) -0.0403(5)
O1 0.0664(9) 0.0608(9) 0.0929(11) 0.0059(8) -0.0297(9) -0.0155(7)
O2 0.0721(9) 0.0451(7) 0.0865(10) -0.0022(7) -0.0297(8) -0.0174(7)
N5 0.0665(11) 0.0544(10) 0.0802(13) 0.0050(9) -0.0263(10) -0.0098(9)
C28 0.0516(11) 0.0469(10) 0.0591(11) -0.0034(8) -0.0070(9) -0.0126(8)
C29 0.0596(12) 0.0486(10) 0.0788(14) -0.0044(9) -0.0170(10) -0.0190(9)
C30 0.0632(13) 0.0437(10) 0.0774(14) -0.0040(9) -0.0111(11) -0.0152(9)
C31 0.096(2) 0.0637(14) 0.0944(19) -0.0218(13) -0.0152(15) -0.0160(13)
C32 0.113(3) 0.083(2) 0.115(3) -0.0368(19) -0.002(2) -0.0034(19)
C33 0.0765(19) 0.0747(18) 0.135(3) -0.0206(19) 0.015(2) 0.0039(15)
C34 0.0600(14) 0.0672(15) 0.116(2) 0.0052(15) -0.0105(14) -0.0066(12)
C35 0.0589(12) 0.0468(10) 0.0796(14) 0.0024(10) -0.0076(11) -0.0120(9)
C36 0.0515(12) 0.0804(15) 0.0763(15) 0.0118(12) -0.0155(11) -0.0101(11)
C37 0.0674(15) 0.118(2) 0.0785(17) 0.0010(16) -0.0233(13) -0.0205(15)
C38 0.090(2) 0.187(4) 0.094(2) -0.009(3) -0.042(2) -0.010(2)
C39 0.107(3) 0.202(6) 0.086(2) 0.012(3) -0.044(2) 0.025(3)
C40 0.107(3) 0.135(4) 0.100(3) 0.042(3) -0.023(2) 0.013(3)
C41 0.0722(16) 0.0844(18) 0.099(2) 0.0245(16) -0.0144(15) -0.0029(14)
O3A 0.104(9) 0.165(14) 0.27(2) -0.135(16) -0.017(12) -0.009(9)
C42A 0.110(9) 0.038(5) 0.137(12) -0.022(6) -0.081(9) -0.013(5)
C43A 0.153(17) 0.27(3) 0.18(2) -0.08(2) -0.004(15) 0.022(19)
O3B 0.0799(19) 0.136(3) 0.105(2) -0.013(2) -0.0283(16) -0.0379(19)
C42B 0.134(7) 0.235(11) 0.164(6) 0.013(7) 0.009(5) -0.099(7)
C43B 0.155(5) 0.100(4) 0.133(4) 0.010(3) -0.031(4) -0.053(4)

loop_
_atom_type_symbol
_atom_type_description
_atom_type_scat_dispersion_real
_atom_type_scat_dispersion_imag
_atom_type_scat_source
C C 0.0181 0.0091 'International Tables Vol C Tables 4.2.6.8 and 6.1.1.4'
H H 0.0000 0.0000 'International Tables Vol C Tables 4.2.6.8 and 6.1.1.4'
N N 0.0311 0.0180 'International Tables Vol C Tables 4.2.6.8 and 6.1.1.4'
O O 0.0492 0.0322 'International Tables Vol C Tables 4.2.6.8 and 6.1.1.4'
Cl Cl 0.3639 0.7018 'International Tables Vol C Tables 4.2.6.8 and 6.1.1.4'

loop_
_geom_angle_atom_site_label_1
_geom_angle_atom_site_label_2
_geom_angle_atom_site_label_3
_geom_angle
_geom_angle_site_symmetry_1
_geom_angle_site_symmetry_3
_geom_angle_publ_flag
C11 N1 C12 121.37(16) . . ?
C11 N1 C13 118.56(15) . . ?
C12 N1 C13 119.98(15) . . ?
C6 N2 C5 118.39(17) . . ?
C8 N3 C19 129.52(17) . . ?
C8 N3 H3 115.3(18) . . ?
C19 N3 H3 114.2(18) . . ?
C9 N4 C25 126.08(16) . . ?
C9 N4 H4 118.8(16) . . ?
C25 N4 H4 115.1(16) . . ?
C2 C1 C12 119.3(2) . . ?
C2 C1 H1 120.3 . . ?
C12 C1 H1 120.3 . . ?
C1 C2 C3 120.8(2) . . ?
C1 C2 H2 119.6 . . ?
C3 C2 H2 119.6 . . ?
C4 C3 C2 120.5(2) . . ?
C4 C3 H3A 119.8 . . ?
C2 C3 H3A 119.7 . . ?
C3 C4 C5 120.5(2) . . ?
C3 C4 H4A 119.7 . . ?
C5 C4 H4A 119.7 . . ?
N2 C5 C12 122.86(17) . . ?
N2 C5 C4 118.8(2) . . ?
C12 C5 C4 118.29(19) . . ?
N2 C6 C7 119.45(17) . . ?
N2 C6 C11 122.68(17) . . ?
C7 C6 C11 117.84(16) . . ?
C8 C7 C6 122.44(17) . . ?
C8 C7 H7 118.8 . . ?
C6 C7 H7 118.8 . . ?
N3 C8 C7 124.75(17) . . ?
N3 C8 C9 116.39(16) . . ?
C7 C8 C9 118.85(16) . . ?
N4 C9 C10 122.11(17) . . ?
N4 C9 C8 118.94(16) . . ?
C10 C9 C8 118.94(16) . . ?
C11 C10 C9 120.96(17) . . ?
C11 C10 H10 119.5 . . ?
C9 C10 H10 119.5 . . ?
N1 C11 C10 122.31(17) . . ?
N1 C11 C6 117.01(16) . . ?
C10 C11 C6 120.69(16) . . ?
N1 C12 C5 117.67(17) . . ?
N1 C12 C1 121.80(19) . . ?
C5 C12 C1 120.53(18) . . ?
C14 C13 C18 121.31(19) . . ?
C14 C13 N1 120.02(18) . . ?
C18 C13 N1 118.65(18) . . ?
C13 C14 C15 119.3(2) . . ?
C13 C14 H14 120.3 . . ?
C15 C14 H14 120.3 . . ?
C16 C15 C14 119.0(2) . . ?
C16 C15 H15 120.5 . . ?
C14 C15 H15 120.5 . . ?
C17 C16 C15 121.9(2) . . ?
C17 C16 Cl1 119.21(18) . . ?
C15 C16 Cl1 118.92(18) . . ?
C16 C17 C18 119.2(2) . . ?
C16 C17 H17 120.4 . . ?
C18 C17 H17 120.4 . . ?
C13 C18 C17 119.3(2) . . ?
C13 C18 H18 120.3 . . ?
C17 C18 H18 120.3 . . ?
C24 C19 C20 119.10(18) . . ?
C24 C19 N3 123.83(18) . . ?
C20 C19 N3 116.80(18) . . ?
C21 C20 C19 120.6(2) . . ?
C21 C20 H20 119.7 . . ?
C19 C20 H20 119.7 . . ?
C22 C21 C20 119.2(2) . . ?
C22 C21 H21 120.4 . . ?
C20 C21 H21 120.4 . . ?
C21 C22 C23 121.52(19) . . ?
C21 C22 Cl2 118.61(17) . . ?
C23 C22 Cl2 119.87(17) . . ?
C22 C23 C24 119.2(2) . . ?
C22 C23 H23 120.4 . . ?
C24 C23 H23 120.4 . . ?
C23 C24 C19 120.42(19) . . ?
C23 C24 H24 119.8 . . ?
C19 C24 H24 119.8 . . ?
N4 C25 C27 109.9(2) . . ?
N4 C25 C26 109.65(17) . . ?
C27 C25 C26 112.4(2) . . ?
N4 C25 H25 108.3 . . ?
C27 C25 H25 108.3 . . ?
C26 C25 H25 108.3 . . ?
C25 C26 H26A 109.5 . . ?
C25 C26 H26B 109.5 . . ?
H26A C26 H26B 109.5 . . ?
C25 C26 H26C 109.5 . . ?
H26A C26 H26C 109.5 . . ?
H26B C26 H26C 109.5 . . ?
C25 C27 H27A 109.5 . . ?
C25 C27 H27B 109.5 . . ?
H27A C27 H27B 109.5 . . ?
C25 C27 H27C 109.5 . . ?
H27A C27 H27C 109.5 . . ?
H27B C27 H27C 109.5 . . ?
C36 N5 C35 124.4(2) . . ?
C36 N5 H5 116(2) . . ?
C35 N5 H5 114(2) . . ?
O2 C28 O1 122.98(19) . . ?
O2 C28 C29 118.77(19) . . ?
O1 C28 C29 118.21(19) . . ?
C30 C29 C28 113.63(17) . . ?
C30 C29 H29A 108.8 . . ?
C28 C29 H29A 108.8 . . ?
C30 C29 H29B 108.8 . . ?
C28 C29 H29B 108.8 . . ?
H29A C29 H29B 107.7 . . ?
C31 C30 C35 119.2(2) . . ?
C31 C30 C29 120.0(2) . . ?
C35 C30 C29 120.7(2) . . ?
C32 C31 C30 121.2(3) . . ?
C32 C31 H31 119.4 . . ?
C30 C31 H31 119.4 . . ?
C31 C32 C33 119.8(3) . . ?
C31 C32 H32 120.1 . . ?
C33 C32 H32 120.1 . . ?
C32 C33 C34 120.4(3) . . ?
C32 C33 H33 119.8 . . ?
C34 C33 H33 119.8 . . ?
C33 C34 C35 120.0(3) . . ?
C33 C34 H34 120.0 . . ?
C35 C34 H34 120.0 . . ?
C30 C35 C34 119.3(3) . . ?
C30 C35 N5 118.6(2) . . ?
C34 C35 N5 122.1(3) . . ?
N5 C36 C37 121.8(2) . . ?
N5 C36 C41 121.4(3) . . ?
C37 C36 C41 116.6(3) . . ?
C38 C37 C36 122.5(4) . . ?
C38 C37 Cl3 119.1(3) . . ?
C36 C37 Cl3 118.4(2) . . ?
C37 C38 C39 118.3(5) . . ?
C37 C38 H38 120.8 . . ?
C39 C38 H38 120.8 . . ?
C40 C39 C38 120.4(4) . . ?
C40 C39 H39 119.8 . . ?
C38 C39 H39 119.8 . . ?
C39 C40 C41 120.6(4) . . ?
C39 C40 H40 119.7 . . ?
C41 C40 H40 119.7 . . ?
C40 C41 C36 121.5(4) . . ?
C40 C41 Cl4 119.4(3) . . ?
C36 C41 Cl4 119.0(2) . . ?
C42A O3A H3A1 109.5 . . ?
C43A C42A O3A 125.7(15) . . ?
C43A C42A H42A 105.9 . . ?
O3A C42A H42A 105.9 . . ?
C43A C42A H42B 105.9 . . ?
O3A C42A H42B 105.9 . . ?
H42A C42A H42B 106.2 . . ?
C42A C43A H43A 109.5 . . ?
C42A C43A H43B 109.5 . . ?
H43A C43A H43B 109.5 . . ?
C42A C43A H43C 109.5 . . ?
H43A C43A H43C 109.5 . . ?
H43B C43A H43C 109.5 . . ?
C42B O3B H3B 109.5 . . ?
C43B C42B O3B 125.5(9) . . ?
C43B C42B H42C 106.0 . . ?
O3B C42B H42C 106.0 . . ?
C43B C42B H42D 106.0 . . ?
O3B C42B H42D 106.0 . . ?
H42C C42B H42D 106.3 . . ?
C42B C43B H43D 109.5 . . ?
C42B C43B H43E 109.5 . . ?
H43D C43B H43E 109.5 . . ?
C42B C43B H43F 109.5 . . ?
H43D C43B H43F 109.5 . . ?
H43E C43B H43F 109.5 . . ?

loop_
_geom_bond_atom_site_label_1
_geom_bond_atom_site_label_2
_geom_bond_distance
_geom_bond_site_symmetry_2
_geom_bond_publ_flag
Cl1 C16 1.743(2) . ?
Cl2 C22 1.749(2) . ?
N1 C11 1.373(2) . ?
N1 C12 1.393(2) . ?
N1 C13 1.445(2) . ?
N2 C6 1.323(2) . ?
N2 C5 1.370(3) . ?
N3 C8 1.361(2) . ?
N3 C19 1.406(2) . ?
N3 H3 0.82(3) . ?
N4 C9 1.325(2) . ?
N4 C25 1.469(3) . ?
N4 H4 0.89(3) . ?
C1 C2 1.373(3) . ?
C1 C12 1.405(3) . ?
C1 H1 0.9300 . ?
C2 C3 1.391(4) . ?
C2 H2 0.9300 . ?
C3 C4 1.366(3) . ?
C3 H3A 0.9300 . ?
C4 C5 1.414(3) . ?
C4 H4A 0.9300 . ?
C5 C12 1.403(3) . ?
C6 C7 1.416(3) . ?
C6 C11 1.454(3) . ?
C7 C8 1.368(3) . ?
C7 H7 0.9300 . ?
C8 C9 1.474(3) . ?
C9 C10 1.407(3) . ?
C10 C11 1.375(3) . ?
C10 H10 0.9300 . ?
C13 C14 1.380(3) . ?
C13 C18 1.381(3) . ?
C14 C15 1.385(3) . ?
C14 H14 0.9300 . ?
C15 C16 1.381(3) . ?
C15 H15 0.9300 . ?
C16 C17 1.372(3) . ?
C17 C18 1.384(3) . ?
C17 H17 0.9300 . ?
C18 H18 0.9300 . ?
C19 C24 1.391(3) . ?
C19 C20 1.391(3) . ?
C20 C21 1.383(3) . ?
C20 H20 0.9300 . ?
C21 C22 1.374(3) . ?
C21 H21 0.9300 . ?
C22 C23 1.377(3) . ?
C23 C24 1.385(3) . ?
C23 H23 0.9300 . ?
C24 H24 0.9300 . ?
C25 C27 1.495(4) . ?
C25 C26 1.511(3) . ?
C25 H25 0.9800 . ?
C26 H26A 0.9600 . ?
C26 H26B 0.9600 . ?
C26 H26C 0.9600 . ?
C27 H27A 0.9600 . ?
C27 H27B 0.9600 . ?
C27 H27C 0.9600 . ?
Cl3 C37 1.748(4) . ?
Cl4 C41 1.743(4) . ?
O1 C28 1.251(3) . ?
O2 C28 1.245(3) . ?
N5 C36 1.383(3) . ?
N5 C35 1.408(3) . ?
N5 H5 0.84(3) . ?
C28 C29 1.527(3) . ?
C29 C30 1.506(3) . ?
C29 H29A 0.9700 . ?
C29 H29B 0.9700 . ?
C30 C31 1.393(4) . ?
C30 C35 1.394(4) . ?
C31 C32 1.368(5) . ?
C31 H31 0.9300 . ?
C32 C33 1.374(6) . ?
C32 H32 0.9300 . ?
C33 C34 1.390(5) . ?
C33 H33 0.9300 . ?
C34 C35 1.396(3) . ?
C34 H34 0.9300 . ?
C36 C37 1.387(4) . ?
C36 C41 1.392(4) . ?
C37 C38 1.382(5) . ?
C38 C39 1.396(8) . ?
C38 H38 0.9300 . ?
C39 C40 1.345(7) . ?
C39 H39 0.9300 . ?
C40 C41 1.377(6) . ?
C40 H40 0.9300 . ?
O3A C42A 1.450(10) . ?
O3A H3A1 0.8200 . ?
C42A C43A 1.227(12) . ?
C42A H42A 0.9700 . ?
C42A H42B 0.9700 . ?
C43A H43A 0.9600 . ?
C43A H43B 0.9600 . ?
C43A H43C 0.9600 . ?
O3B C42B 1.449(8) . ?
O3B H3B 0.8200 . ?
C42B C43B 1.246(9) . ?
C42B H42C 0.9700 . ?
C42B H42D 0.9700 . ?
C43B H43D 0.9600 . ?
C43B H43E 0.9600 . ?
C43B H43F 0.9600 . ?

loop_
_geom_hbond_atom_site_label_D
_geom_hbond_atom_site_label_H
_geom_hbond_atom_site_label_A
_geom_hbond_distance_DH
_geom_hbond_distance_HA
_geom_hbond_distance_DA
_geom_hbond_angle_DHA
_geom_hbond_site_symmetry_A
N3 H3 O1 0.82(3) 2.10(3) 2.907(3) 170(2) .
N3 H3 O2 0.82(3) 2.53(3) 3.104(2) 128(2) .
N4 H4 O1 0.89(3) 2.57(2) 3.196(2) 127.6(19) .
N4 H4 O2 0.89(3) 1.98(3) 2.845(2) 165(2) .
N5 H5 O2 0.84(3) 2.09(3) 2.803(2) 143(3) .
O3A H3A1 O1 0.82 2.15 2.817(14) 139.1 .
O3B H3B O1 0.82 1.85 2.672(3) 176.7 .
C23 H23 O2 0.93 2.58 3.463(3) 158.6 2_566
N5 H5 Cl3 0.84(3) 2.60(3) 2.970(2) 109(2) .
C20 H20 O1 0.93 2.58 3.312(3) 135.4 .
C26 H26C O2 0.96 2.56 3.215(3) 125.7 .

loop_
_geom_torsion_atom_site_label_1
_geom_torsion_atom_site_label_2
_geom_torsion_atom_site_label_3
_geom_torsion_atom_site_label_4
_geom_torsion
_geom_torsion_site_symmetry_1
_geom_torsion_site_symmetry_2
_geom_torsion_site_symmetry_3
_geom_torsion_site_symmetry_4
_geom_torsion_publ_flag
C12 C1 C2 C3 -0.3(4) . . . . ?
C1 C2 C3 C4 -1.0(4) . . . . ?
C2 C3 C4 C5 0.8(4) . . . . ?
C6 N2 C5 C12 1.2(3) . . . . ?
C6 N2 C5 C4 -178.2(2) . . . . ?
C3 C4 C5 N2 -179.9(2) . . . . ?
C3 C4 C5 C12 0.7(3) . . . . ?
C5 N2 C6 C7 -178.79(18) . . . . ?
C5 N2 C6 C11 -0.6(3) . . . . ?
N2 C6 C7 C8 178.81(19) . . . . ?
C11 C6 C7 C8 0.5(3) . . . . ?
C19 N3 C8 C7 -18.7(3) . . . . ?
C19 N3 C8 C9 162.75(19) . . . . ?
C6 C7 C8 N3 -175.05(19) . . . . ?
C6 C7 C8 C9 3.4(3) . . . . ?
C25 N4 C9 C10 -5.7(3) . . . . ?
C25 N4 C9 C8 175.29(18) . . . . ?
N3 C8 C9 N4 -8.7(3) . . . . ?
C7 C8 C9 N4 172.69(19) . . . . ?
N3 C8 C9 C10 172.25(18) . . . . ?
C7 C8 C9 C10 -6.4(3) . . . . ?
N4 C9 C10 C11 -173.65(19) . . . . ?
C8 C9 C10 C11 5.4(3) . . . . ?
C12 N1 C11 C10 179.58(18) . . . . ?
C13 N1 C11 C10 -3.8(3) . . . . ?
C12 N1 C11 C6 -0.6(3) . . . . ?
C13 N1 C11 C6 175.97(16) . . . . ?
C9 C10 C11 N1 178.38(17) . . . . ?
C9 C10 C11 C6 -1.4(3) . . . . ?
N2 C6 C11 N1 0.3(3) . . . . ?
C7 C6 C11 N1 178.56(17) . . . . ?
N2 C6 C11 C10 -179.87(18) . . . . ?
C7 C6 C11 C10 -1.6(3) . . . . ?
C11 N1 C12 C5 1.2(3) . . . . ?
C13 N1 C12 C5 -175.38(17) . . . . ?
C11 N1 C12 C1 -178.94(18) . . . . ?
C13 N1 C12 C1 4.5(3) . . . . ?
N2 C5 C12 N1 -1.4(3) . . . . ?
C4 C5 C12 N1 177.92(19) . . . . ?
N2 C5 C12 C1 178.65(19) . . . . ?
C4 C5 C12 C1 -2.0(3) . . . . ?
C2 C1 C12 N1 -178.1(2) . . . . ?
C2 C1 C12 C5 1.8(3) . . . . ?
C11 N1 C13 C14 91.9(2) . . . . ?
C12 N1 C13 C14 -91.5(2) . . . . ?
C11 N1 C13 C18 -86.5(2) . . . . ?
C12 N1 C13 C18 90.1(2) . . . . ?
C18 C13 C14 C15 0.5(3) . . . . ?
N1 C13 C14 C15 -177.80(17) . . . . ?
C13 C14 C15 C16 0.7(3) . . . . ?
C14 C15 C16 C17 -1.5(3) . . . . ?
C14 C15 C16 Cl1 177.47(16) . . . . ?
C15 C16 C17 C18 0.9(3) . . . . ?
Cl1 C16 C17 C18 -178.02(17) . . . . ?
C14 C13 C18 C17 -1.1(3) . . . . ?
N1 C13 C18 C17 177.25(17) . . . . ?
C16 C17 C18 C13 0.4(3) . . . . ?
C8 N3 C19 C24 -30.8(3) . . . . ?
C8 N3 C19 C20 155.2(2) . . . . ?
C24 C19 C20 C21 -1.6(3) . . . . ?
N3 C19 C20 C21 172.7(2) . . . . ?
C19 C20 C21 C22 1.0(3) . . . . ?
C20 C21 C22 C23 0.3(3) . . . . ?
C20 C21 C22 Cl2 -179.06(17) . . . . ?
C21 C22 C23 C24 -1.2(3) . . . . ?
Cl2 C22 C23 C24 178.24(16) . . . . ?
C22 C23 C24 C19 0.6(3) . . . . ?
C20 C19 C24 C23 0.7(3) . . . . ?
N3 C19 C24 C23 -173.07(18) . . . . ?
C9 N4 C25 C27 -89.2(3) . . . . ?
C9 N4 C25 C26 146.8(2) . . . . ?
O2 C28 C29 C30 50.5(3) . . . . ?
O1 C28 C29 C30 -127.3(2) . . . . ?
C28 C29 C30 C31 103.9(3) . . . . ?
C28 C29 C30 C35 -77.5(3) . . . . ?
C35 C30 C31 C32 -1.1(4) . . . . ?
C29 C30 C31 C32 177.4(3) . . . . ?
C30 C31 C32 C33 0.2(5) . . . . ?
C31 C32 C33 C34 0.5(6) . . . . ?
C32 C33 C34 C35 -0.3(5) . . . . ?
C31 C30 C35 C34 1.4(3) . . . . ?
C29 C30 C35 C34 -177.2(2) . . . . ?
C31 C30 C35 N5 -178.0(2) . . . . ?
C29 C30 C35 N5 3.4(3) . . . . ?
C33 C34 C35 C30 -0.7(4) . . . . ?
C33 C34 C35 N5 178.7(3) . . . . ?
C36 N5 C35 C30 -154.8(2) . . . . ?
C36 N5 C35 C34 25.9(4) . . . . ?
C35 N5 C36 C37 -126.9(3) . . . . ?
C35 N5 C36 C41 58.4(3) . . . . ?
N5 C36 C37 C38 -176.5(3) . . . . ?
C41 C36 C37 C38 -1.6(4) . . . . ?
N5 C36 C37 Cl3 2.0(4) . . . . ?
C41 C36 C37 Cl3 176.9(2) . . . . ?
C36 C37 C38 C39 -0.1(5) . . . . ?
Cl3 C37 C38 C39 -178.6(3) . . . . ?
C37 C38 C39 C40 1.0(7) . . . . ?
C38 C39 C40 C41 -0.2(7) . . . . ?
C39 C40 C41 C36 -1.6(6) . . . . ?
C39 C40 C41 Cl4 175.0(4) . . . . ?
N5 C36 C41 C40 177.4(3) . . . . ?
C37 C36 C41 C40 2.5(4) . . . . ?
N5 C36 C41 Cl4 0.8(4) . . . . ?
C37 C36 C41 Cl4 -174.1(2) . . . . ?
